data_2003680
loop_
_publ_author_name
'Kraus, G. A.'
'Su, Q.'
'Young, Jnr, V. G.'

_publ_section_title
;Construction of the Tetracyclic Skeleton of Leucothol A.
 1,2,4a,5,6,7,8,9,10,10a,11,11a-Dodecahydro-11-hydroxy-11-methyl-7-phenylthiomethyl-5a<i>H</i>-5a,8-methanocyclohepta[<i>b</i>]naphthalen-10-one
;
_journal_issue 7
_journal_name_full 'Acta Crystallographica Section C'
_journal_page_first 1366
_journal_page_last 1368
_journal_paper_doi 10.1107/S0108270194014071
_journal_volume 51
_journal_year 1995
_chemical_formula_sum 'C24 H30 O2 S'
_chemical_formula_weight 382.54
_chemical_name_systematic
;
 ?
;
_space_group_IT_number 14
_symmetry_cell_setting monoclinic
_symmetry_space_group_name_Hall '-P 2ybc'
_symmetry_space_group_name_H-M 'P 1 21/c 1'
_audit_creation_method SHELXL
_cell_angle_alpha 90.00
_cell_angle_beta 93.84(1)
_cell_angle_gamma 90.00
_cell_formula_units_Z 4
_cell_length_a 5.976(1)
_cell_length_b 13.146(1)
_cell_length_c 25.883(3)
_cell_measurement_reflns_used 25
_cell_measurement_temperature 213(1)
_cell_measurement_theta_max 26.9
_cell_measurement_theta_min 20.9
_cell_volume 2028.8(4)
_computing_cell_refinement 'SHELXTL-Plus (Sheldrick, 1990)'
_computing_data_collection 'SHELXTL-Plus (Sheldrick, 1990)'
_computing_data_reduction 'SHELXTL-Plus (Sheldrick, 1990)'
_computing_molecular_graphics 'SHELXTL-Plus (Sheldrick, 1990)'
_computing_publication_material 'SHELXTL-Plus (Sheldrick, 1990)'
_computing_structure_refinement 'SHELXL-93 (Sheldrick, 1993)'
_computing_structure_solution 'SHELXTL-Plus (Sheldrick, 1990)'
_diffrn_ambient_temperature 213(2)
_diffrn_measurement_device 'Siemens P4RA'
_diffrn_measurement_method 'Profile fitted 2\q/\w scans (Clegg, 1981)'
_diffrn_radiation_monochromator graphite
_diffrn_radiation_source 'rotating anode'
_diffrn_radiation_type CuK\a
_diffrn_radiation_wavelength 1.54178
_diffrn_reflns_av_R_equivalents 0.0445
_diffrn_reflns_av_sigmaI/netI 0.0428
_diffrn_reflns_limit_h_max 0
_diffrn_reflns_limit_h_min -6
_diffrn_reflns_limit_k_max 14
_diffrn_reflns_limit_k_min -14
_diffrn_reflns_limit_l_max 28
_diffrn_reflns_limit_l_min -28
_diffrn_reflns_number 5926
_diffrn_reflns_theta_max 56.86
_diffrn_reflns_theta_min 3.42
_diffrn_standards_decay_% 4.5
_diffrn_standards_interval_count 97
_diffrn_standards_number 3
_exptl_absorpt_coefficient_mu 1.529
_exptl_absorpt_correction_T_max 0.9448
_exptl_absorpt_correction_T_min 0.6938
_exptl_absorpt_correction_type 'semi-empirical (SHELXTL-Plus; Sheldrick, 1990)'
_exptl_crystal_colour colorless
_exptl_crystal_density_diffrn 1.252
_exptl_crystal_description monoclinic
_exptl_crystal_F_000 824
_exptl_crystal_size_max 0.50
_exptl_crystal_size_mid 0.45
_exptl_crystal_size_min 0.15
_refine_diff_density_max 0.403
_refine_diff_density_min -0.307
_refine_ls_extinction_coef 0.0018(2)
_refine_ls_extinction_method 'SHELXL93 (Sheldrick, 1993)'
_refine_ls_goodness_of_fit_all 1.044
_refine_ls_goodness_of_fit_obs 1.080
_refine_ls_hydrogen_treatment 'riding isotropic'
_refine_ls_matrix_type full
_refine_ls_number_parameters 357
_refine_ls_number_reflns 2736
_refine_ls_number_restraints 0
_refine_ls_restrained_S_all 1.044
_refine_ls_restrained_S_obs 1.080
_refine_ls_R_factor_all 0.0460
_refine_ls_R_factor_obs 0.0399
_refine_ls_shift/esd_max 0.001
_refine_ls_shift/esd_mean 0.000
_refine_ls_structure_factor_coef Fsqd
_refine_ls_weighting_details w=1/[\s^2^(Fo^2^)+(0.0403P)^2^+0.9025P]
_refine_ls_weighting_scheme calc
_refine_ls_wR_factor_all 0.1000
_refine_ls_wR_factor_obs 0.0957
_reflns_number_observed 2389
_reflns_number_total 2736
_reflns_observed_criterion >2sigma(I)
_cod_data_source_file ka1094.cif
_cod_data_source_block str1080
_cod_depositor_comments
;
The following automatic conversions were performed:

'_refine_ls_weighting_scheme' value 'calc
w=1/[\s^2^(Fo^2^)+(0.0403P)^2^+0.9025P]' was changed to 'calc'. New
tag '_refine_ls_weighting_details' was created. The value of the new
tag was set to 'w=1/[\s^2^(Fo^2^)+(0.0403P)^2^+0.9025P]'.

Automatic conversion script
Id: cif_fix_values 3143 2015-03-26 13:38:13Z robertas 
;
_cod_original_sg_symbol_H-M 'P 21/c'
_cod_database_code 2003680

loop_
_symmetry_equiv_pos_as_xyz
'x, y, z'
'-x, y+1/2, -z+1/2'
'-x, -y, -z'
'x, -y-1/2, z-1/2'

loop_
_atom_site_aniso_label
_atom_site_aniso_U_11
_atom_site_aniso_U_12
_atom_site_aniso_U_13
_atom_site_aniso_U_22
_atom_site_aniso_U_23
_atom_site_aniso_U_33
S 0.0974(5) 0.0041(3) 0.0066(3) 0.0338(3) 0.0059(2) 0.0458(4)
C1 0.0487(13) 0.0033(10) -0.0077(9) 0.0205(10) -0.0062(8) 0.0399(11)
O1 0.0720(11) 0.0263(8) -0.0102(8) 0.0369(8) -0.0021(7) 0.0515(9)
C2 0.061(2) -0.0100(11) -0.0026(12) 0.0278(11) 0.0081(10) 0.0519(14)
C3 0.0381(12) -0.0054(10) 0.0134(11) 0.0389(12) 0.0101(10) 0.0521(13)
C4 0.0297(11) 0.0030(10) 0.0128(10) 0.0405(12) 0.0063(11) 0.0556(14)
C5 0.0276(10) 0.0007(8) 0.0083(8) 0.0211(9) 0.0015(8) 0.0433(11)
C6 0.0236(10) 0.0012(8) -0.0008(8) 0.0218(9) -0.0020(8) 0.0397(11)
C7 0.0338(11) 0.0052(8) -0.0043(9) 0.0230(10) -0.0041(8) 0.0423(11)
C15 0.0527(14) -0.0086(10) -0.0140(11) 0.0272(11) -0.0019(10) 0.0563(14)
O2 0.0554(10) 0.0194(7) -0.0017(7) 0.0367(9) -0.0089(7) 0.0455(9)
C8 0.0329(10) -0.0007(9) -0.0082(9) 0.0281(10) -0.0025(9) 0.0364(11)
C9 0.0304(11) 0.0013(9) -0.0024(10) 0.0279(10) 0.0090(9) 0.0541(13)
C10 0.0391(12) 0.0072(9) 0.0129(10) 0.0209(10) 0.0016(9) 0.0492(12)
C11 0.0369(12) -0.0017(10) 0.0012(9) 0.0479(13) -0.0055(10) 0.0321(11)
C12 0.065(2) -0.0163(14) 0.0016(12) 0.061(2) 0.0020(11) 0.0332(12)
C14 0.0521(14) 0.0038(11) -0.0130(13) 0.0308(12) 0.0076(11) 0.061(2)
C13 0.073(2) -0.0156(12) -0.0164(13) 0.0397(13) 0.0084(11) 0.0421(13)
C16 0.0433(13) -0.0046(9) 0.0146(10) 0.0263(11) -0.0057(9) 0.0410(12)
C17 0.0428(12) 0.0029(9) 0.0155(10) 0.0288(11) 0.0009(9) 0.0447(12)
C18 0.0553(14) 0.0038(12) 0.0061(11) 0.0399(13) -0.0014(11) 0.0457(13)
C19 0.0580(14) -0.0017(11) 0.0007(10) 0.0399(12) 0.0094(9) 0.0335(11)
C20 0.066(2) -0.0015(12) 0.0117(13) 0.0424(14) 0.0025(11) 0.0549(14)
C21 0.099(2) 0.012(2) 0.008(2) 0.047(2) -0.0006(13) 0.059(2)
C22 0.094(2) 0.047(2) 0.014(2) 0.090(2) 0.0138(15) 0.0416(15)
C23 0.065(2) 0.012(2) 0.0123(15) 0.099(3) 0.029(2) 0.060(2)
C24 0.068(2) -0.0097(15) 0.0028(13) 0.066(2) 0.0142(13) 0.0525(15)

loop_
_atom_site_label
_atom_site_occupancy
_atom_site_fract_x
_atom_site_fract_y
_atom_site_fract_z
_atom_site_U_iso_or_equiv
_atom_site_thermal_displace_type
_atom_site_calc_flag
_atom_site_refinement_flags
_atom_site_type_symbol
S 1 0.16288(13) 0.31442(4) 0.29855(2) 0.0589(3) Uani d . S
C1 1 0.0904(4) 0.35986(14) 0.46657(8) 0.0368(5) Uani d . C
O1 1 -0.0751(3) 0.41436(11) 0.46247(6) 0.0541(5) Uani d . O
C2 1 0.2827(4) 0.3757(2) 0.43266(10) 0.0471(6) Uani d . C
H2A 1 0.3993(42) 0.4152(19) 0.4536(10) 0.057(7) Uiso d . H
H2B 1 0.2217(39) 0.4166(18) 0.4033(9) 0.051(6) Uiso d . H
C3 1 0.3921(4) 0.2759(2) 0.41721(9) 0.0426(5) Uani d . C
H3A 1 0.5225(40) 0.2890(17) 0.3969(9) 0.050(6) Uiso d . H
C4 1 0.4675(4) 0.2183(2) 0.46662(9) 0.0415(5) Uani d . C
H4A 1 0.5543(36) 0.2603(17) 0.4931(8) 0.042(6) Uiso d . H
H4B 1 0.5512(37) 0.1603(18) 0.4581(8) 0.044(6) Uiso d . H
C5 1 0.2419(3) 0.18320(13) 0.48588(8) 0.0304(5) Uani d . C
C6 1 0.1060(3) 0.27392(14) 0.50571(7) 0.0285(4) Uani d . C
H6A 1 -0.0451(34) 0.2520(14) 0.5081(7) 0.026(5) Uiso d . H
C7 1 0.1736(3) 0.31403(14) 0.56165(8) 0.0334(5) Uani d . C
C15 1 0.3874(4) 0.3782(2) 0.56617(9) 0.0462(6) Uani d . C
H15A 1 0.5152(5) 0.3358(3) 0.5596(5) 0.042(6) Uiso calc R H
H15B 1 0.4075(12) 0.4065(8) 0.6008(2) 0.067(8) Uiso calc R H
H15C 1 0.3752(10) 0.4330(6) 0.5411(4) 0.062(7) Uiso calc R H
O2 1 -0.0071(3) 0.37624(12) 0.57724(6) 0.0461(4) Uani d . O
H2C 1 0.0108(51) 0.4390(25) 0.5646(11) 0.082(10) Uiso d . H
C8 1 0.1944(3) 0.22451(15) 0.59982(8) 0.0329(5) Uani d . C
H8A 1 0.2708(37) 0.2512(17) 0.6321(9) 0.044(6) Uiso d . H
C9 1 0.3458(3) 0.14004(15) 0.58103(9) 0.0377(5) Uani d . C
H9A 1 0.5031(38) 0.1685(16) 0.5783(8) 0.043(6) Uiso d . H
C10 1 0.2612(4) 0.10084(15) 0.52745(8) 0.0360(5) Uani d . C
H10A 1 0.3633(37) 0.0482(17) 0.5161(8) 0.046(6) Uiso d . H
H10B 1 0.1103(37) 0.0686(15) 0.5299(8) 0.036(5) Uiso d . H
C11 1 -0.0282(4) 0.1786(2) 0.61416(8) 0.0390(5) Uani d . C
H11A 1 -0.0989(34) 0.1390(16) 0.5837(8) 0.038(5) Uiso d . H
H11B 1 -0.1254(38) 0.2332(18) 0.6219(9) 0.046(6) Uiso d . H
C12 1 0.0113(5) 0.1046(2) 0.65935(9) 0.0531(6) Uani d . C
H12A 1 -0.1187(45) 0.0590(20) 0.6630(10) 0.063(7) Uiso d . H
H12B 1 0.0265(41) 0.1423(20) 0.6932(10) 0.064(7) Uiso d . H
C14 1 0.3615(4) 0.0547(2) 0.62013(10) 0.0487(6) Uani d . C
H14A 1 0.4943(41) 0.0116(18) 0.6181(9) 0.054(7) Uiso d . H
C13 1 0.2133(5) 0.0399(2) 0.65477(9) 0.0525(7) Uani d . C
H13A 1 0.2288(46) -0.0157(22) 0.6773(11) 0.072(8) Uiso d . H
C16 1 0.1232(4) 0.1431(2) 0.43505(8) 0.0363(5) Uani d . C
H16A 1 -0.0374(41) 0.1546(17) 0.4345(8) 0.045(6) Uiso d . H
H16B 1 0.1410(36) 0.0682(18) 0.4313(8) 0.045(6) Uiso d . H
C17 1 0.2259(4) 0.20086(15) 0.38970(8) 0.0382(5) Uani d . C
H17A 1 0.3167(35) 0.1533(16) 0.3708(8) 0.039(5) Uiso d . H
C18 1 0.0498(4) 0.2456(2) 0.35134(9) 0.0468(6) Uani d . C
H18A 1 -0.0480(42) 0.1908(20) 0.3367(9) 0.056(7) Uiso d . H
H18B 1 -0.0468(41) 0.2977(19) 0.3679(9) 0.058(7) Uiso d . H
C19 1 0.3093(4) 0.2189(2) 0.26625(8) 0.0439(6) Uani d . C
C20 1 0.2230(5) 0.1225(2) 0.25692(10) 0.0540(6) Uani d . C
H20A 1 0.0780(46) 0.1040(20) 0.2689(10) 0.065(8) Uiso d . H
C21 1 0.3406(6) 0.0529(2) 0.22955(11) 0.0684(8) Uani d . C
H21A 1 0.2738(47) -0.0163(23) 0.2238(11) 0.075(8) Uiso d . H
C22 1 0.5446(6) 0.0798(3) 0.21097(10) 0.0750(10) Uani d . C
H22A 1 0.6249(52) 0.0345(25) 0.1940(12) 0.087(10) Uiso d . H
C23 1 0.6272(6) 0.1755(3) 0.21977(12) 0.0744(9) Uani d . C
H23A 1 0.7738(58) 0.1939(24) 0.2081(12) 0.096(11) Uiso d . H
C24 1 0.5130(5) 0.2446(2) 0.24764(10) 0.0622(7) Uani d . C
H24A 1 0.5685(54) 0.3167(26) 0.2541(12) 0.093(10) Uiso d . H

loop_
_atom_type_symbol
_atom_type_description
_atom_type_scat_source
_atom_type_scat_dispersion_real
_atom_type_scat_dispersion_imag
C C 'International Tables Vol C Tables 4.2.6.8 and 6.1.1.4' 0.0181 0.009
H H 'International Tables Vol C Tables 4.2.6.8 and 6.1.1.4' 0.0000 0.000
O O 'International Tables Vol C Tables 4.2.6.8 and 6.1.1.4' 0.0492 0.032
S S 'International Tables Vol C Tables 4.2.6.8 and 6.1.1.4' 0.3331 0.556

loop_
_geom_angle_atom_site_label_1
_geom_angle_atom_site_label_2
_geom_angle_atom_site_label_3
_geom_angle
_geom_angle_publ_flag
C19 S C18 102.93(10) yes
O1 C1 C2 120.9(2) yes
O1 C1 C6 120.6(2) yes
C2 C1 C6 118.5(2) yes
C1 C2 C3 113.0(2) yes
C1 C2 H2A 106.7(13) ?
C3 C2 H2A 107.1(14) ?
C1 C2 H2B 105.6(14) ?
C3 C2 H2B 114.2(13) ?
H2A C2 H2B 110.2(19) ?
C4 C3 C2 108.2(2) yes
C4 C3 C17 102.4(2) yes
C2 C3 C17 113.3(2) yes
C4 C3 H3A 109.5(14) ?
C2 C3 H3A 110.9(13) ?
C17 C3 H3A 112.0(13) ?
C3 C4 C5 101.8(2) yes
C3 C4 H4A 114.3(13) ?
C5 C4 H4A 111.7(12) ?
C3 C4 H4B 109.6(13) ?
C5 C4 H4B 108.8(13) ?
H4A C4 H4B 110.3(18) ?
C10 C5 C4 114.5(2) yes
C10 C5 C16 111.6(2) yes
C4 C5 C16 100.9(2) yes
C10 C5 C6 109.2(2) yes
C4 C5 C6 111.5(2) yes
C16 C5 C6 108.9(2) yes
C1 C6 C5 111.2(2) yes
C1 C6 C7 111.53(15) yes
C5 C6 C7 117.1(2) yes
C1 C6 H6A 104.6(11) ?
C5 C6 H6A 108.0(11) ?
C7 C6 H6A 103.2(11) ?
O2 C7 C15 107.8(2) yes
O2 C7 C8 106.6(2) yes
C15 C7 C8 110.0(2) yes
O2 C7 C6 107.4(2) yes
C15 C7 C6 114.7(2) yes
C8 C7 C6 109.92(15) yes
C7 C15 H15A 109.47(11) ?
C7 C15 H15B 109.47(12) ?
H15A C15 H15B 109.5 ?
C7 C15 H15C 109.47(11) ?
H15A C15 H15C 109.5 ?
H15B C15 H15C 109.5 ?
C7 O2 H2C 108.(2) ?
C11 C8 C9 109.4(2) yes
C11 C8 C7 115.1(2) yes
C9 C8 C7 112.0(2) yes
C11 C8 H8A 107.1(12) ?
C9 C8 H8A 106.0(13) ?
C7 C8 H8A 106.5(13) ?
C14 C9 C8 109.7(2) yes
C14 C9 C10 111.0(2) yes
C8 C9 C10 111.4(2) yes
C14 C9 H9A 107.6(12) ?
C8 C9 H9A 108.9(12) ?
C10 C9 H9A 108.1(12) ?
C5 C10 C9 113.8(2) yes
C5 C10 H10A 108.0(12) ?
C9 C10 H10A 109.5(13) ?
C5 C10 H10B 108.5(12) ?
C9 C10 H10B 109.2(11) ?
H10A C10 H10B 107.5(17) ?
C12 C11 C8 110.2(2) yes
C12 C11 H11A 107.7(12) ?
C8 C11 H11A 109.8(11) ?
C12 C11 H11B 112.5(13) ?
C8 C11 H11B 107.8(13) ?
H11A C11 H11B 108.8(18) ?
C13 C12 C11 112.8(2) yes
C13 C12 H12A 108.0(15) ?
C11 C12 H12A 112.1(15) ?
C13 C12 H12B 109.0(15) ?
C11 C12 H12B 110.6(15) ?
H12A C12 H12B 104.(2) ?
C13 C14 C9 123.5(2) yes
C13 C14 H14A 122.4(14) ?
C9 C14 H14A 114.0(14) ?
C14 C13 C12 123.8(2) yes
C14 C13 H13A 119.8(17) ?
C12 C13 H13A 116.3(17) ?
C5 C16 C17 107.1(2) yes
C5 C16 H16A 110.9(13) ?
C17 C16 H16A 110.6(13) ?
C5 C16 H16B 112.0(13) ?
C17 C16 H16B 111.0(12) ?
H16A C16 H16B 105.3(18) ?
C18 C17 C3 116.9(2) yes
C18 C17 C16 113.0(2) yes
C3 C17 C16 103.8(2) yes
C18 C17 H17A 107.7(12) ?
C3 C17 H17A 106.2(12) ?
C16 C17 H17A 109.0(12) ?
C17 C18 S 114.3(2) yes
C17 C18 H18A 109.6(14) ?
S C18 H18A 108.4(14) ?
C17 C18 H18B 112.2(14) ?
S C18 H18B 103.5(13) ?
H18A C18 H18B 109.(2) ?
C24 C19 C20 119.3(2) yes
C24 C19 S 117.8(2) yes
C20 C19 S 122.8(2) yes
C21 C20 C19 120.1(3) yes
C21 C20 H20A 119.6(16) ?
C19 C20 H20A 120.3(16) ?
C20 C21 C22 120.0(3) yes
C20 C21 H21A 118.0(17) ?
C22 C21 H21A 122.1(16) ?
C23 C22 C21 119.6(3) yes
C23 C22 H22A 120.(2) ?
C21 C22 H22A 121.(2) ?
C22 C23 C24 120.8(3) yes
C22 C23 H23A 119.9(19) ?
C24 C23 H23A 119.(2) ?
C23 C24 C19 120.2(3) yes
C23 C24 H24A 122.5(18) ?
C19 C24 H24A 117.2(18) ?

loop_
_geom_bond_atom_site_label_1
_geom_bond_atom_site_label_2
_geom_bond_distance
_geom_bond_publ_flag
S C19 1.771(2) yes
S C18 1.807(2) yes
C1 O1 1.220(2) yes
C1 C2 1.506(3) yes
C1 C6 1.516(3) yes
C2 C3 1.531(3) yes
C2 H2A 1.00(3) ?
C2 H2B 0.98(2) ?
C3 C4 1.528(3) yes
C3 C17 1.540(3) yes
C3 H3A 0.98(2) ?
C4 C5 1.539(3) yes
C4 H4A 1.00(2) ?
C4 H4B 0.95(2) ?
C5 C10 1.525(3) yes
C5 C16 1.545(3) yes
C5 C6 1.550(2) yes
C6 C7 1.568(3) yes
C6 H6A 0.95(2) ?
C7 O2 1.434(2) yes
C7 C15 1.529(3) yes
C7 C8 1.536(3) yes
C15 H15A 0.97 ?
C15 H15B 0.97 ?
C15 H15C 0.97 ?
O2 H2C 0.90(3) ?
C8 C11 1.529(3) yes
C8 C9 1.532(3) yes
C8 H8A 0.99(2) ?
C9 C14 1.510(3) yes
C9 C10 1.533(3) yes
C9 H9A 1.02(2) ?
C10 H10A 0.98(2) ?
C10 H10B 1.00(2) ?
C11 C12 1.528(3) yes
C11 H11A 1.01(2) ?
C11 H11B 0.95(2) ?
C12 C13 1.487(4) yes
C12 H12A 0.99(3) ?
C12 H12B 1.01(3) ?
C14 C13 1.316(4) yes
C14 H14A 0.98(2) ?
C13 H13A 0.94(3) ?
C16 C17 1.558(3) yes
C16 H16A 0.97(2) ?
C16 H16B 1.00(2) ?
C17 C18 1.516(3) yes
C17 H17A 0.98(2) ?
C18 H18A 0.99(3) ?
C18 H18B 1.01(3) ?
C19 C24 1.381(4) yes
C19 C20 1.383(3) yes
C20 C21 1.378(4) yes
C20 H20A 0.97(3) ?
C21 C22 1.386(4) yes
C21 H21A 1.00(3) ?
C22 C23 1.365(5) yes
C22 H22A 0.90(3) ?
C23 C24 1.370(4) yes
C23 H23A 0.98(3) ?
C24 H24A 1.01(3) ?

loop_
_cod_related_entry_id
_cod_related_entry_database
_cod_related_entry_code
1 ChemSpider 21138868
